data_4120170
loop_
_publ_author_name
'Javier Izquierdo'
'Ane Orue'
'Karl A. Scheidt'

_publ_section_title
;
 A Dual Lewis Base Activation Strategy for Enantioselective
 Carbene-Catalyzed Annulations
;
_journal_name_full 'Journal of the American Chemical Society'
_journal_page_first 10634
_journal_page_last 10637
_journal_paper_doi 10.1021/ja405833m
_journal_volume 135
_journal_year 2013
_chemical_formula_moiety 'Cl, C20 H25 N2 O'
_chemical_formula_sum 'C20 H25 Cl N2 O'
_chemical_formula_weight 344.87
_chemical_name_systematic
;
 ?
;
_space_group_crystal_system triclinic
_space_group_IT_number 2
_space_group_name_Hall '-P 1'
_space_group_name_H-M_alt 'P -1'
_symmetry_space_group_name_Hall '-P 1'
_symmetry_space_group_name_H-M 'P -1'
_atom_sites_solution_hydrogens geom
_atom_sites_solution_primary direct
_audit_creation_date 2013-06-15
_audit_creation_method
;
  Olex2 1.2
  (compiled Apr 23 2013 17:54:37, GUI svn.r4466)
;
_cell_angle_alpha 106.878(2)
_cell_angle_beta 91.715(2)
_cell_angle_gamma 99.131(2)
_cell_formula_units_Z 2
_cell_length_a 7.6908(4)
_cell_length_b 8.6402(4)
_cell_length_c 14.6823(7)
_cell_measurement_reflns_used 9954
_cell_measurement_temperature 100(2)
_cell_measurement_theta_max 65.070
_cell_measurement_theta_min 3.155
_cell_volume 918.80(8)
_computing_data_reduction 'SAINT v8.27A (Bruker, 2012)'
_computing_molecular_graphics
;
O. V. Dolomanov, L. J. Bourhis, R. J. Gildea, J. A. K. Howard and H. Puschmann,
OLEX2: a complete structure solution, refinement and analysis program.
J. Appl. Cryst. (2009). 42, 339-341.
;
_computing_publication_material
;
O. V. Dolomanov, L. J. Bourhis, R. J. Gildea, J. A. K. Howard and H. Puschmann,
OLEX2: a complete structure solution, refinement and analysis program.
J. Appl. Cryst. (2009). 42, 339-341.
;
_computing_structure_refinement
;
SHELXL, G.M. Sheldrick, Acta Cryst.
(2008). A64, 112-122
;
_computing_structure_solution
;
SHELXS, G.M. Sheldrick, Acta Cryst.
(2008). A64, 112-122
;
_diffrn_ambient_temperature 99.99
_diffrn_measured_fraction_theta_full 0.936
_diffrn_measured_fraction_theta_max 0.991
_diffrn_measurement_device_type 'Bruker APEX-II CCD'
_diffrn_measurement_method '\f and \w scans'
_diffrn_radiation_monochromator graphite
_diffrn_radiation_type CuK\a
_diffrn_radiation_wavelength 1.54178
_diffrn_reflns_av_R_equivalents 0.0178
_diffrn_reflns_av_unetI/netI 0.0133
_diffrn_reflns_Laue_measured_fraction_full 0.936
_diffrn_reflns_Laue_measured_fraction_max 0.991
_diffrn_reflns_limit_h_max 9
_diffrn_reflns_limit_h_min -8
_diffrn_reflns_limit_k_max 10
_diffrn_reflns_limit_k_min -9
_diffrn_reflns_limit_l_max 17
_diffrn_reflns_limit_l_min -17
_diffrn_reflns_number 13915
_diffrn_reflns_point_group_measured_fraction_full 0.936
_diffrn_reflns_point_group_measured_fraction_max 0.991
_diffrn_reflns_theta_full 67.679
_diffrn_reflns_theta_max 65.099
_diffrn_reflns_theta_min 3.156
_diffrn_standards_number 0
_exptl_absorpt_coefficient_mu 1.895
_exptl_absorpt_correction_T_max 0.7526
_exptl_absorpt_correction_T_min 0.6629
_exptl_absorpt_correction_type multi-scan
_exptl_absorpt_process_details
;
SADABS-2012/1 (Bruker,2012) was used for absorption correction.
wR2(int) was 0.1033 before and 0.0281 after correction.
The Ratio of minimum to maximum transmission is 0.8808.
The \l/2 correction factor is 0.0015.
;
_exptl_crystal_colour colourless
_exptl_crystal_density_diffrn 1.247
_exptl_crystal_description tabular
_exptl_crystal_F_000 368
_exptl_crystal_size_max 0.287
_exptl_crystal_size_mid 0.091
_exptl_crystal_size_min 0.054
_refine_diff_density_max 0.355
_refine_diff_density_min -0.193
_refine_diff_density_rms 0.034
_refine_ls_extinction_method none
_refine_ls_goodness_of_fit_ref 1.042
_refine_ls_hydrogen_treatment constr
_refine_ls_matrix_type full
_refine_ls_number_parameters 219
_refine_ls_number_reflns 3108
_refine_ls_number_restraints 0
_refine_ls_restrained_S_all 1.042
_refine_ls_R_factor_all 0.0279
_refine_ls_R_factor_gt 0.0276
_refine_ls_shift/su_max 0.002
_refine_ls_shift/su_mean 0.000
_refine_ls_structure_factor_coef Fsqd
_refine_ls_weighting_details
;
 w=1/[\s^2^(Fo^2^)+(0.0318P)^2^+0.4170P]
 where P=(Fo^2^+2Fc^2^)/3
;
_refine_ls_weighting_scheme calc
_refine_ls_wR_factor_gt 0.0704
_refine_ls_wR_factor_ref 0.0708
_reflns_Friedel_coverage 0.000
_reflns_number_gt 3070
_reflns_number_total 3108
_reflns_threshold_expression 'I > 2\s(I)'
_cod_data_source_file ja405833m_si_007.cif
_cod_data_source_block jizquierdo08_34_0m
_cod_database_code 4120170
_olex2_refinement_description
;
1. Fixed Uiso
 At 1.2 times of:
  All C(H) groups, All C(H,H) groups, All N(H) groups
 At 1.5 times of:
  All C(H,H,H) groups
2.a Ternary CH refined with riding coordinates:
 N2(H2), C3(H3)
2.b Secondary CH2 refined with riding coordinates:
 C2(H2A,H2B), C4(H4A,H4B), C17(H17A,H17B), C18(H18A,H18B)
2.c Aromatic/amide H refined with riding coordinates:
 C7(H7), C8(H8), C9(H9), C10(H10), C12(H12), C13(H13), C14(H14), C15(H15),
 C16(H16)
2.d Idealised Me refined as rotating group:
 C19(H19A,H19B,H19C), C20(H20A,H20B,H20C)
;
_shelx_estimated_absorpt_t_max 0.905
_shelx_estimated_absorpt_t_min 0.612
_shelx_space_group_comment
;
The symmetry employed for this shelxl refinement is uniquely defined
by the following loop, which should always be used as a source of
symmetry information in preference to the above space-group names.
They are only intended as comments.
;
_shelxl_version_number 2012-9

loop_
_space_group_symop_operation_xyz
'x, y, z'
'-x, -y, -z'

loop_
_atom_site_label
_atom_site_type_symbol
_atom_site_fract_x
_atom_site_fract_y
_atom_site_fract_z
_atom_site_U_iso_or_equiv
_atom_site_adp_type
_atom_site_occupancy
_atom_site_site_symmetry_order
_atom_site_calc_flag
_atom_site_refinement_flags_posn
_atom_site_refinement_flags_adp
Cl1 Cl 0.19984(4) 0.42295(4) 0.87233(2) 0.02219(10) Uani 1 1 d . .
O1 O 0.28245(12) 0.93416(11) 1.13204(6) 0.0252(2) Uani 1 1 d . .
N1 N 0.33819(13) 0.76904(12) 1.22093(7) 0.0180(2) Uani 1 1 d . .
N2 N 0.21113(14) 0.33723(12) 1.05634(7) 0.0209(2) Uani 1 1 d . .
H2 H 0.2044 0.3841 1.0018 0.025 Uiso 1 1 calc R U
C1 C 0.31167(15) 0.91598(15) 1.21034(9) 0.0196(3) Uani 1 1 d . .
C2 C 0.32660(16) 1.05598(15) 1.30212(9) 0.0218(3) Uani 1 1 d . .
H2A H 0.3443 1.1611 1.2865 0.026 Uiso 1 1 calc R U
H2B H 0.4323 1.0554 1.3421 0.026 Uiso 1 1 calc R U
C3 C 0.16256(17) 1.04781(16) 1.36095(9) 0.0232(3) Uani 1 1 d . .
H3 H 0.2013 1.1171 1.4280 0.028 Uiso 1 1 calc R U
C4 C 0.10153(17) 0.87168(16) 1.36408(9) 0.0235(3) Uani 1 1 d . .
H4A H 0.0187 0.8729 1.4145 0.028 Uiso 1 1 calc R U
H4B H 0.0375 0.8047 1.3022 0.028 Uiso 1 1 calc R U
C5 C 0.25519(17) 0.79438(15) 1.38381(9) 0.0214(3) Uani 1 1 d . .
C6 C 0.37132(16) 0.74869(14) 1.31313(8) 0.0187(3) Uani 1 1 d . .
C7 C 0.51537(17) 0.67830(15) 1.32939(9) 0.0222(3) Uani 1 1 d . .
H7 H 0.5940 0.6496 1.2810 0.027 Uiso 1 1 calc R U
C8 C 0.54365(18) 0.65021(16) 1.41665(9) 0.0261(3) Uani 1 1 d . .
H8 H 0.6409 0.6009 1.4279 0.031 Uiso 1 1 calc R U
C9 C 0.42993(19) 0.69424(16) 1.48725(9) 0.0278(3) Uani 1 1 d . .
H9 H 0.4487 0.6743 1.5468 0.033 Uiso 1 1 calc R U
C10 C 0.28888(19) 0.76725(16) 1.47135(9) 0.0261(3) Uani 1 1 d . .
H10 H 0.2136 0.7995 1.5210 0.031 Uiso 1 1 calc R U
C11 C 0.01985(17) 1.12379(16) 1.32440(9) 0.0232(3) Uani 1 1 d . .
C12 C -0.12389(17) 1.03315(17) 1.26175(10) 0.0265(3) Uani 1 1 d . .
H12 H -0.1390 0.9166 1.2410 0.032 Uiso 1 1 calc R U
C13 C -0.24565(18) 1.11157(18) 1.22917(10) 0.0309(3) Uani 1 1 d . .
H13 H -0.3435 1.0480 1.1864 0.037 Uiso 1 1 calc R U
C14 C -0.22633(18) 1.28115(19) 1.25825(11) 0.0328(3) Uani 1 1 d . .
H14 H -0.3103 1.3340 1.2358 0.039 Uiso 1 1 calc R U
C15 C -0.08293(19) 1.37310(17) 1.32060(11) 0.0327(3) Uani 1 1 d . .
H15 H -0.0680 1.4896 1.3409 0.039 Uiso 1 1 calc R U
C16 C 0.03879(18) 1.29483(16) 1.35329(10) 0.0273(3) Uani 1 1 d . .
H16 H 0.1366 1.3587 1.3960 0.033 Uiso 1 1 calc R U
C17 C 0.33935(16) 0.62852(15) 1.13603(8) 0.0190(3) Uani 1 1 d . .
H17A H 0.4617 0.6078 1.1277 0.023 Uiso 1 1 calc R U
H17B H 0.2960 0.6538 1.0787 0.023 Uiso 1 1 calc R U
C18 C 0.22271(16) 0.47647(15) 1.14620(8) 0.0197(3) Uani 1 1 d . .
H18A H 0.2721 0.4455 1.2001 0.024 Uiso 1 1 calc R U
H18B H 0.1030 0.5003 1.1603 0.024 Uiso 1 1 calc R U
C19 C 0.36997(19) 0.25679(16) 1.04736(10) 0.0281(3) Uani 1 1 d . .
H19A H 0.4769 0.3409 1.0604 0.042 Uiso 1 1 calc R U
H19B H 0.3672 0.1824 0.9825 0.042 Uiso 1 1 calc R U
H19C H 0.3704 0.1942 1.0933 0.042 Uiso 1 1 calc R U
C20 C 0.04630(19) 0.21546(17) 1.04724(10) 0.0312(3) Uani 1 1 d . .
H20A H 0.0507 0.1631 1.0980 0.047 Uiso 1 1 calc R U
H20B H 0.0356 0.1316 0.9849 0.047 Uiso 1 1 calc R U
H20C H -0.0559 0.2714 1.0528 0.047 Uiso 1 1 calc R U

loop_
_atom_site_aniso_label
_atom_site_aniso_U_11
_atom_site_aniso_U_22
_atom_site_aniso_U_33
_atom_site_aniso_U_23
_atom_site_aniso_U_13
_atom_site_aniso_U_12
Cl1 0.02462(16) 0.02543(17) 0.01851(16) 0.00837(12) 0.00254(11) 0.00662(12)
O1 0.0313(5) 0.0224(5) 0.0239(5) 0.0114(4) 0.0002(4) 0.0021(4)
N1 0.0226(5) 0.0164(5) 0.0151(5) 0.0051(4) 0.0013(4) 0.0035(4)
N2 0.0286(6) 0.0157(5) 0.0178(5) 0.0056(4) 0.0006(4) 0.0012(4)
C1 0.0158(6) 0.0192(6) 0.0246(7) 0.0091(5) 0.0021(5) 0.0004(5)
C2 0.0212(6) 0.0169(6) 0.0270(7) 0.0065(5) 0.0049(5) 0.0024(5)
C3 0.0248(7) 0.0203(6) 0.0224(6) 0.0037(5) 0.0051(5) 0.0028(5)
C4 0.0248(7) 0.0224(7) 0.0244(6) 0.0078(5) 0.0088(5) 0.0039(5)
C5 0.0268(7) 0.0156(6) 0.0200(6) 0.0041(5) 0.0039(5) 0.0005(5)
C6 0.0245(6) 0.0150(6) 0.0152(6) 0.0037(5) 0.0004(5) 0.0005(5)
C7 0.0272(7) 0.0196(6) 0.0193(6) 0.0049(5) 0.0008(5) 0.0041(5)
C8 0.0333(7) 0.0210(7) 0.0235(7) 0.0066(5) -0.0043(5) 0.0049(5)
C9 0.0437(8) 0.0218(7) 0.0169(6) 0.0069(5) -0.0024(6) 0.0019(6)
C10 0.0378(8) 0.0205(6) 0.0184(6) 0.0041(5) 0.0077(5) 0.0024(5)
C11 0.0230(6) 0.0216(6) 0.0266(7) 0.0081(5) 0.0123(5) 0.0049(5)
C12 0.0254(7) 0.0233(7) 0.0306(7) 0.0072(6) 0.0103(5) 0.0042(5)
C13 0.0228(7) 0.0368(8) 0.0344(8) 0.0135(6) 0.0077(6) 0.0029(6)
C14 0.0255(7) 0.0392(8) 0.0450(9) 0.0247(7) 0.0152(6) 0.0136(6)
C15 0.0349(8) 0.0222(7) 0.0467(9) 0.0155(6) 0.0179(7) 0.0089(6)
C16 0.0267(7) 0.0220(7) 0.0323(7) 0.0071(6) 0.0090(6) 0.0023(5)
C17 0.0238(6) 0.0177(6) 0.0147(6) 0.0043(5) 0.0024(5) 0.0026(5)
C18 0.0216(6) 0.0196(6) 0.0167(6) 0.0041(5) 0.0025(5) 0.0025(5)
C19 0.0385(8) 0.0216(7) 0.0278(7) 0.0094(5) 0.0099(6) 0.0111(6)
C20 0.0367(8) 0.0208(7) 0.0309(7) 0.0069(6) -0.0032(6) -0.0070(6)

loop_
_atom_type_symbol
_atom_type_description
_atom_type_scat_dispersion_real
_atom_type_scat_dispersion_imag
_atom_type_scat_source
C C 0.0181 0.0091 'International Tables Vol C Tables 4.2.6.8 and 6.1.1.4'
H H 0.0000 0.0000 'International Tables Vol C Tables 4.2.6.8 and 6.1.1.4'
N N 0.0311 0.0180 'International Tables Vol C Tables 4.2.6.8 and 6.1.1.4'
O O 0.0492 0.0322 'International Tables Vol C Tables 4.2.6.8 and 6.1.1.4'
Cl Cl 0.3639 0.7018 'International Tables Vol C Tables 4.2.6.8 and 6.1.1.4'

loop_
_geom_angle_atom_site_label_1
_geom_angle_atom_site_label_2
_geom_angle_atom_site_label_3
_geom_angle
C1 N1 C6 121.98(10)
C1 N1 C17 119.65(10)
C6 N1 C17 118.34(10)
C19 N2 C18 112.73(10)
C20 N2 C18 111.01(10)
C20 N2 C19 111.22(10)
O1 C1 N1 122.39(11)
O1 C1 C2 122.28(11)
N1 C1 C2 115.30(10)
C1 C2 C3 113.79(10)
C4 C3 C2 110.27(10)
C11 C3 C2 110.43(10)
C11 C3 C4 114.69(11)
C5 C4 C3 111.58(11)
C6 C5 C4 119.81(11)
C10 C5 C4 122.43(12)
C10 C5 C6 117.75(12)
C5 C6 N1 119.62(11)
C7 C6 N1 119.13(11)
C7 C6 C5 121.21(11)
C8 C7 C6 119.69(12)
C9 C8 C7 119.87(12)
C8 C9 C10 120.19(12)
C9 C10 C5 121.27(12)
C12 C11 C3 123.81(12)
C12 C11 C16 118.40(13)
C16 C11 C3 117.75(12)
C11 C12 C13 120.48(13)
C14 C13 C12 120.83(14)
C13 C14 C15 119.23(13)
C14 C15 C16 119.99(13)
C15 C16 C11 121.07(13)
N1 C17 C18 110.34(10)
N2 C18 C17 110.32(10)

loop_
_geom_bond_atom_site_label_1
_geom_bond_atom_site_label_2
_geom_bond_distance
O1 C1 1.2237(15)
N1 C1 1.3684(16)
N1 C6 1.4353(15)
N1 C17 1.4674(15)
N2 C18 1.4945(15)
N2 C19 1.4895(17)
N2 C20 1.4889(17)
C1 C2 1.5141(17)
C2 C3 1.5540(17)
C3 C4 1.5341(18)
C3 C11 1.5237(18)
C4 C5 1.5063(18)
C5 C6 1.4000(18)
C5 C10 1.3958(19)
C6 C7 1.3916(18)
C7 C8 1.3887(18)
C8 C9 1.384(2)
C9 C10 1.384(2)
C11 C12 1.388(2)
C11 C16 1.3961(19)
C12 C13 1.388(2)
C13 C14 1.384(2)
C14 C15 1.387(2)
C15 C16 1.388(2)
C17 C18 1.5168(17)
